data_4126386
loop_
_publ_author_name
'Garner, Mary E.'
'Parker, Bernard F.'
'Hohloch, Stephan'
'Bergman, Robert G.'
'Arnold, John'

_publ_section_title
;
 Thorium Metallacycle Facilitates Catalytic Alkyne Hydrophosphination.
;
_journal_name_full 'Journal of the American Chemical Society'
_journal_paper_doi 10.1021/jacs.7b08323
_journal_year 2017
_chemical_formula_sum 'C83 H91 B2 N8 P Th'
_chemical_formula_weight 1485.26
_chemical_name_common mg081
_space_group_crystal_system orthorhombic
_space_group_IT_number 19
_space_group_name_Hall 'P 2ac 2ab'
_space_group_name_H-M_alt 'P 21 21 21'
_symmetry_space_group_name_Hall 'P 2ac 2ab'
_symmetry_space_group_name_H-M 'P 21 21 21'
_atom_sites_solution_hydrogens geom
_atom_sites_solution_primary iterative
_atom_sites_solution_secondary difmap
_audit_creation_method SHELXL-2014/7
_cell_angle_alpha 90
_cell_angle_beta 90
_cell_angle_gamma 90
_cell_formula_units_Z 4
_cell_length_a 15.5152(6)
_cell_length_b 21.5636(8)
_cell_length_c 22.0605(7)
_cell_measurement_reflns_used 9786
_cell_measurement_temperature 100(2)
_cell_measurement_theta_max 25.37
_cell_measurement_theta_min 2.27
_cell_volume 7380.6(5)
_computing_cell_refinement 'Bruker SAINT'
_computing_data_collection 'Bruker APEX2'
_computing_data_reduction 'Bruker SAINT'
_computing_molecular_graphics ORTEP-32
_computing_publication_material WinGX
_computing_structure_refinement 'SHELXL-2014/7 (Sheldrick, 2014)'
_computing_structure_solution 'SHELXS-97 (Sheldrick 2008)'
_diffrn_ambient_temperature 100(2)
_diffrn_detector_area_resol_mean 8.366
_diffrn_measured_fraction_theta_full 1.000
_diffrn_measured_fraction_theta_max 0.998
_diffrn_measurement_device_type 'Bruker APEX-II CCD'
_diffrn_measurement_method 'phi and omega scans'
_diffrn_radiation_type MoK\a
_diffrn_radiation_wavelength 0.71073
_diffrn_reflns_av_R_equivalents 0.0664
_diffrn_reflns_av_unetI/netI 0.0873
_diffrn_reflns_Laue_measured_fraction_full 1.000
_diffrn_reflns_Laue_measured_fraction_max 0.998
_diffrn_reflns_limit_h_max 18
_diffrn_reflns_limit_h_min -18
_diffrn_reflns_limit_k_max 25
_diffrn_reflns_limit_k_min -26
_diffrn_reflns_limit_l_max 26
_diffrn_reflns_limit_l_min -25
_diffrn_reflns_number 47279
_diffrn_reflns_point_group_measured_fraction_full 1.000
_diffrn_reflns_point_group_measured_fraction_max 0.998
_diffrn_reflns_theta_full 25.000
_diffrn_reflns_theta_max 25.413
_diffrn_reflns_theta_min 1.321
_diffrn_source 'microfocus sealed tube'
_exptl_absorpt_coefficient_mu 2.091
_exptl_absorpt_correction_T_max 0.7452
_exptl_absorpt_correction_T_min 0.6961
_exptl_absorpt_correction_type multi-scan
_exptl_absorpt_process_details SADABS
_exptl_crystal_colour purple
_exptl_crystal_density_diffrn 1.337
_exptl_crystal_description block
_exptl_crystal_F_000 3040
_exptl_crystal_size_max 0.120
_exptl_crystal_size_mid 0.120
_exptl_crystal_size_min 0.120
_refine_diff_density_max 2.180
_refine_diff_density_min -0.888
_refine_diff_density_rms 0.111
_refine_ls_abs_structure_details
;
 Refined as an inversion twin.
;
_refine_ls_abs_structure_Flack -0.034(8)
_refine_ls_extinction_method none
_refine_ls_goodness_of_fit_ref 1.016
_refine_ls_hydrogen_treatment constr
_refine_ls_matrix_type full
_refine_ls_number_parameters 858
_refine_ls_number_reflns 13570
_refine_ls_number_restraints 13
_refine_ls_restrained_S_all 1.017
_refine_ls_R_factor_all 0.0552
_refine_ls_R_factor_gt 0.0441
_refine_ls_shift/su_max 0.016
_refine_ls_shift/su_mean 0.000
_refine_ls_structure_factor_coef Fsqd
_refine_ls_weighting_details 'w=1/[\s^2^(Fo^2^)+(0.0373P)^2^] where P=(Fo^2^+2Fc^2^)/3'
_refine_ls_weighting_scheme calc
_refine_ls_wR_factor_gt 0.0933
_refine_ls_wR_factor_ref 0.0985
_reflns_Friedel_coverage 0.828
_reflns_Friedel_fraction_full 1.000
_reflns_Friedel_fraction_max 0.998
_reflns_number_gt 11633
_reflns_number_total 13570
_reflns_threshold_expression 'I > 2\s(I)'
_cod_data_source_file ja7b08323_si_002.cif
_cod_data_source_block 4
_cod_database_code 4126386
_shelx_shelxl_version_number 2014/7
_shelx_space_group_comment
;
The symmetry employed for this shelxl refinement is uniquely defined
by the following loop, which should always be used as a source of
symmetry information in preference to the above space-group names.
They are only intended as comments.
;
_shelx_estimated_absorpt_t_min 0.787
_shelx_estimated_absorpt_t_max 0.787

loop_
_space_group_symop_operation_xyz
'x, y, z'
'-x+1/2, -y, z+1/2'
'-x, y+1/2, -z+1/2'
'x+1/2, -y+1/2, -z'

loop_
_atom_site_label
_atom_site_type_symbol
_atom_site_fract_x
_atom_site_fract_y
_atom_site_fract_z
_atom_site_U_iso_or_equiv
_atom_site_adp_type
_atom_site_occupancy
_atom_site_site_symmetry_order
_atom_site_calc_flag
_atom_site_refinement_flags_posn
_atom_site_refinement_flags_adp
C1 C 0.5354(6) 0.4838(4) 0.6408(4) 0.027(2) Uani 1 1 d . .
C2 C 0.6746(6) 0.4457(3) 0.7322(4) 0.021(2) Uani 1 1 d . .
C3 C 0.7561(6) 0.3146(4) 0.6376(4) 0.021(2) Uani 1 1 d . .
C4 C 0.6096(6) 0.3544(4) 0.5328(4) 0.0181(19) Uani 1 1 d . .
C5 C 0.3997(6) 0.5140(5) 0.6690(5) 0.039(3) Uani 1 1 d . .
H5 H 0.3492 0.5385 0.6735 0.047 Uiso 1 1 calc R U
C6 C 0.4128(6) 0.4572(5) 0.6907(5) 0.033(3) Uani 1 1 d . .
H6 H 0.3724 0.4334 0.7132 0.040 Uiso 1 1 calc R U
C7 C 0.6024(7) 0.4026(4) 0.8109(4) 0.029(2) Uani 1 1 d . .
H7 H 0.5626 0.3780 0.8331 0.035 Uiso 1 1 calc R U
C8 C 0.6642(6) 0.4402(4) 0.8343(4) 0.032(2) Uani 1 1 d . .
H8 H 0.6761 0.4467 0.8760 0.038 Uiso 1 1 calc R U
C9 C 0.7992(7) 0.2158(4) 0.6508(4) 0.030(2) Uani 1 1 d . .
H9 H 0.8145 0.1781 0.6703 0.036 Uiso 1 1 calc R U
C10 C 0.8008(7) 0.2270(4) 0.5911(4) 0.026(2) Uani 1 1 d . .
H10 H 0.8163 0.1985 0.5601 0.031 Uiso 1 1 calc R U
C11 C 0.6324(6) 0.2784(4) 0.4645(4) 0.026(2) Uani 1 1 d . .
H11 H 0.6616 0.2498 0.4391 0.032 Uiso 1 1 calc R U
C12 C 0.5479(7) 0.2847(4) 0.4697(4) 0.033(2) Uani 1 1 d . .
H12 H 0.5054 0.2620 0.4481 0.039 Uiso 1 1 calc R U
C13 C 0.4883(6) 0.5940(4) 0.6168(5) 0.028(2) Uani 1 1 d . .
C14 C 0.5334(6) 0.6339(4) 0.6542(4) 0.028(2) Uani 1 1 d . .
C15 C 0.5476(7) 0.6943(4) 0.6345(4) 0.030(2) Uani 1 1 d . .
H15 H 0.5797 0.7223 0.6590 0.036 Uiso 1 1 calc R U
C16 C 0.5151(7) 0.7139(4) 0.5791(5) 0.033(3) Uani 1 1 d . .
C17 C 0.4664(7) 0.6733(4) 0.5446(4) 0.033(3) Uani 1 1 d . .
H17 H 0.4427 0.6871 0.5073 0.040 Uiso 1 1 calc R U
C18 C 0.4516(6) 0.6134(4) 0.5634(5) 0.031(2) Uani 1 1 d . .
C19 C 0.5638(7) 0.6148(4) 0.7163(4) 0.034(2) Uani 1 1 d . .
H19A H 0.5490 0.5712 0.7233 0.050 Uiso 1 1 calc R U
H19B H 0.6264 0.6201 0.7190 0.050 Uiso 1 1 calc R U
H19C H 0.5357 0.6407 0.7470 0.050 Uiso 1 1 calc R U
C20 C 0.5340(8) 0.7792(4) 0.5567(5) 0.045(3) Uani 1 1 d . .
H20A H 0.5691 0.8011 0.5868 0.067 Uiso 1 1 calc R U
H20B H 0.5655 0.7770 0.5182 0.067 Uiso 1 1 calc R U
H20C H 0.4797 0.8015 0.5506 0.067 Uiso 1 1 calc R U
C21 C 0.4026(7) 0.5687(5) 0.5225(4) 0.043(3) Uani 1 1 d . .
H21A H 0.3813 0.5910 0.4869 0.064 Uiso 1 1 calc R U
H21B H 0.4411 0.5353 0.5096 0.064 Uiso 1 1 calc R U
H21C H 0.3537 0.5511 0.5449 0.064 Uiso 1 1 calc R U
C22 C 0.7664(6) 0.5180(4) 0.7930(4) 0.021(2) Uani 1 1 d . .
C23 C 0.8526(7) 0.5087(4) 0.7783(4) 0.028(2) Uani 1 1 d . .
C24 C 0.9079(7) 0.5594(5) 0.7814(4) 0.036(3) Uani 1 1 d . .
H24 H 0.9665 0.5541 0.7701 0.043 Uiso 1 1 calc R U
C25 C 0.8798(8) 0.6180(5) 0.8009(5) 0.038(3) Uani 1 1 d . .
C26 C 0.7953(8) 0.6237(4) 0.8192(4) 0.038(3) Uani 1 1 d . .
H26 H 0.7757 0.6627 0.8338 0.046 Uiso 1 1 calc R U
C27 C 0.7367(6) 0.5735(5) 0.8171(4) 0.026(2) Uani 1 1 d . .
C28 C 0.8861(7) 0.4465(4) 0.7630(5) 0.035(3) Uani 1 1 d . .
H28A H 0.8385 0.4166 0.7628 0.053 Uiso 1 1 calc R U
H28B H 0.9129 0.4476 0.7228 0.053 Uiso 1 1 calc R U
H28C H 0.9290 0.4339 0.7932 0.053 Uiso 1 1 calc R U
C29 C 0.9401(9) 0.6722(5) 0.8013(6) 0.059(4) Uani 1 1 d . .
H29A H 0.9969 0.6591 0.7868 0.088 Uiso 1 1 calc R U
H29B H 0.9175 0.7048 0.7746 0.088 Uiso 1 1 calc R U
H29C H 0.9452 0.6883 0.8426 0.088 Uiso 1 1 calc R U
C30 C 0.6497(7) 0.5818(4) 0.8447(4) 0.036(3) Uani 1 1 d . .
H30A H 0.6432 0.6248 0.8585 0.053 Uiso 1 1 calc R U
H30B H 0.6053 0.5726 0.8144 0.053 Uiso 1 1 calc R U
H30C H 0.6434 0.5536 0.8792 0.053 Uiso 1 1 calc R U
C31 C 0.7628(6) 0.2726(4) 0.7448(4) 0.023(2) Uani 1 1 d . .
C32 C 0.8349(6) 0.2889(4) 0.7788(4) 0.025(2) Uani 1 1 d . .
C33 C 0.8258(6) 0.2915(4) 0.8412(4) 0.029(2) Uani 1 1 d . .
H33 H 0.8734 0.3042 0.8653 0.035 Uiso 1 1 calc R U
C34 C 0.7489(6) 0.2761(4) 0.8692(4) 0.029(2) Uani 1 1 d . .
C35 C 0.6806(7) 0.2583(4) 0.8338(4) 0.029(2) Uani 1 1 d . .
H35 H 0.6275 0.2480 0.8527 0.035 Uiso 1 1 calc R U
C36 C 0.6865(7) 0.2547(4) 0.7709(4) 0.026(2) Uani 1 1 d . .
C37 C 0.9208(6) 0.2992(5) 0.7488(5) 0.035(2) Uani 1 1 d . .
H37A H 0.9637 0.3103 0.7795 0.052 Uiso 1 1 calc R U
H37B H 0.9388 0.2611 0.7281 0.052 Uiso 1 1 calc R U
H37C H 0.9159 0.3329 0.7191 0.052 Uiso 1 1 calc R U
C38 C 0.7415(8) 0.2797(5) 0.9381(5) 0.040(3) Uani 1 1 d . .
H38A H 0.7966 0.2932 0.9552 0.061 Uiso 1 1 calc R U
H38B H 0.6963 0.3094 0.9491 0.061 Uiso 1 1 calc R U
H38C H 0.7267 0.2387 0.9542 0.061 Uiso 1 1 calc R U
C39 C 0.6115(7) 0.2305(4) 0.7344(4) 0.033(2) Uani 1 1 d . .
H39A H 0.5636 0.2204 0.7616 0.049 Uiso 1 1 calc R U
H39B H 0.5930 0.2622 0.7054 0.049 Uiso 1 1 calc R U
H39C H 0.6292 0.1931 0.7124 0.049 Uiso 1 1 calc R U
C40 C 0.4493(6) 0.3461(4) 0.5348(4) 0.027(2) Uani 1 1 d . .
C41 C 0.4160(6) 0.3099(4) 0.5821(4) 0.027(2) Uani 1 1 d . .
C42 C 0.3350(6) 0.3252(4) 0.6047(5) 0.035(2) Uani 1 1 d . .
H42 H 0.3119 0.3018 0.6374 0.042 Uiso 1 1 calc R U
C43 C 0.2877(6) 0.3730(5) 0.5810(5) 0.034(3) Uani 1 1 d . .
C44 C 0.3187(7) 0.4052(4) 0.5322(5) 0.035(2) Uani 1 1 d . .
H44 H 0.2847 0.4372 0.5148 0.042 Uiso 1 1 calc R U
C45 C 0.4005(7) 0.3917(4) 0.5074(5) 0.031(2) Uani 1 1 d . .
C46 C 0.4648(6) 0.2543(4) 0.6068(5) 0.031(2) Uani 1 1 d . .
H46A H 0.5203 0.2506 0.5858 0.047 Uiso 1 1 calc R U
H46B H 0.4749 0.2598 0.6503 0.047 Uiso 1 1 calc R U
H46C H 0.4308 0.2166 0.6001 0.047 Uiso 1 1 calc R U
C47 C 0.1993(6) 0.3910(5) 0.6083(6) 0.051(3) Uani 1 1 d . .
H47A H 0.1864 0.3637 0.6427 0.077 Uiso 1 1 calc R U
H47B H 0.2012 0.4341 0.6222 0.077 Uiso 1 1 calc R U
H47C H 0.1545 0.3864 0.5774 0.077 Uiso 1 1 calc R U
C48 C 0.4339(7) 0.4233(5) 0.4512(5) 0.042(3) Uani 1 1 d . .
H48A H 0.3919 0.4543 0.4375 0.062 Uiso 1 1 calc R U
H48B H 0.4887 0.4438 0.4603 0.062 Uiso 1 1 calc R U
H48C H 0.4427 0.3925 0.4192 0.062 Uiso 1 1 calc R U
C49 C 0.9236(6) 0.4702(4) 0.5398(4) 0.022(2) Uani 1 1 d . .
C50 C 0.9705(6) 0.4135(4) 0.5410(4) 0.025(2) Uani 1 1 d . .
C51 C 1.0229(6) 0.3969(4) 0.4936(5) 0.029(2) Uani 1 1 d . .
H51 H 1.0522 0.3583 0.4955 0.035 Uiso 1 1 calc R U
C52 C 1.0352(6) 0.4345(5) 0.4424(4) 0.033(2) Uani 1 1 d . .
C53 C 0.9927(6) 0.4922(4) 0.4435(4) 0.029(2) Uani 1 1 d . .
H53 H 1.0013 0.5196 0.4104 0.035 Uiso 1 1 calc R U
C54 C 0.9390(6) 0.5111(4) 0.4902(4) 0.026(2) Uani 1 1 d . .
C55 C 0.9680(6) 0.3738(4) 0.5963(4) 0.024(2) Uani 1 1 d . .
H55A H 0.9279 0.3917 0.6258 0.036 Uiso 1 1 calc R U
H55B H 0.9488 0.3320 0.5853 0.036 Uiso 1 1 calc R U
H55C H 1.0258 0.3716 0.6141 0.036 Uiso 1 1 calc R U
C56 C 1.0906(7) 0.4151(4) 0.3894(5) 0.047(3) Uani 1 1 d . .
H56A H 1.0904 0.4480 0.3587 0.070 Uiso 1 1 calc R U
H56B H 1.1498 0.4080 0.4033 0.070 Uiso 1 1 calc R U
H56C H 1.0677 0.3768 0.3717 0.070 Uiso 1 1 calc R U
C57 C 0.9071(6) 0.5776(4) 0.4884(4) 0.024(2) Uani 1 1 d . .
H57A H 0.8700 0.5854 0.5235 0.037 Uiso 1 1 calc R U
H57B H 0.9565 0.6059 0.4895 0.037 Uiso 1 1 calc R U
H57C H 0.8743 0.5844 0.4511 0.037 Uiso 1 1 calc R U
C67 C 0.7665(6) 0.5401(3) 0.5913(4) 0.019(2) Uani 1 1 d . .
C68 C 0.7601(6) 0.5939(4) 0.6361(4) 0.019(2) Uani 1 1 d . .
H68A H 0.7719 0.5777 0.6772 0.023 Uiso 1 1 calc R U
H68B H 0.7000 0.6093 0.6358 0.023 Uiso 1 1 calc R U
C69 C 0.8210(7) 0.6494(3) 0.6243(4) 0.022(2) Uani 1 1 d . .
C70 C 0.9076(6) 0.6449(4) 0.6388(4) 0.024(2) Uani 1 1 d . .
H70 H 0.9306 0.6075 0.6548 0.029 Uiso 1 1 calc R U
C71 C 0.9607(7) 0.6964(4) 0.6292(4) 0.030(2) Uani 1 1 d . .
H71 H 1.0205 0.6930 0.6379 0.037 Uiso 1 1 calc R U
C72 C 0.9295(6) 0.7511(4) 0.6080(5) 0.032(2) Uani 1 1 d . .
H72 H 0.9664 0.7860 0.6037 0.039 Uiso 1 1 calc R U
C73 C 0.8440(7) 0.7551(4) 0.5929(4) 0.038(3) Uani 1 1 d . .
H73 H 0.8220 0.7925 0.5760 0.046 Uiso 1 1 calc R U
C74 C 0.7895(6) 0.7050(4) 0.6021(4) 0.029(2) Uani 1 1 d . .
H74 H 0.7298 0.7089 0.5930 0.035 Uiso 1 1 calc R U
C75 C 0.7166(6) 0.5407(4) 0.5369(4) 0.020(2) Uani 1 1 d . .
C76 C 0.7173(6) 0.4896(4) 0.4957(4) 0.020(2) Uani 1 1 d . .
H76 H 0.7555 0.4561 0.5033 0.025 Uiso 1 1 calc R U
C77 C 0.6645(6) 0.4867(4) 0.4448(4) 0.028(2) Uani 1 1 d . .
H77 H 0.6659 0.4510 0.4196 0.034 Uiso 1 1 calc R U
C78 C 0.6105(6) 0.5348(4) 0.4306(4) 0.028(2) Uani 1 1 d . .
H78 H 0.5749 0.5332 0.3956 0.033 Uiso 1 1 calc R U
C79 C 0.6089(6) 0.5868(4) 0.4693(4) 0.024(2) Uani 1 1 d . .
H79 H 0.5727 0.6209 0.4596 0.029 Uiso 1 1 calc R U
C80 C 0.6585(6) 0.5891(4) 0.5205(4) 0.027(2) Uani 1 1 d . .
H80 H 0.6540 0.6244 0.5462 0.033 Uiso 1 1 calc R U
C100 C 0.7654(14) 0.8387(11) 0.7209(10) 0.27(3) Uani 1 1 d D .
H100 H 0.7655 0.8050 0.7487 0.324 Uiso 1 1 calc R U
C101 C 0.6984(12) 0.8595(7) 0.6842(8) 0.121(8) Uani 1 1 d D .
H101 H 0.6459 0.8372 0.6879 0.146 Uiso 1 1 calc R U
C102 C 0.6970(13) 0.9091(7) 0.6421(9) 0.108(6) Uani 1 1 d D .
H102 H 0.6447 0.9164 0.6209 0.129 Uiso 1 1 calc R U
C103 C 0.7665(13) 0.9479(11) 0.6295(10) 0.147(10) Uani 1 1 d D .
H103 H 0.7668 0.9806 0.6007 0.177 Uiso 1 1 calc R U
C104 C 0.8357(13) 0.9306(12) 0.6664(11) 0.155(9) Uani 1 1 d D .
H104 H 0.8873 0.9542 0.6642 0.185 Uiso 1 1 calc R U
C105 C 0.8325(13) 0.8795(9) 0.7070(9) 0.167(13) Uani 1 1 d D .
H105 H 0.8847 0.8718 0.7282 0.200 Uiso 1 1 calc R U
C200 C 0.7832(10) 0.1218(6) 0.8869(7) 0.085(5) Uani 1 1 d D .
H200 H 0.7401 0.1498 0.9006 0.102 Uiso 1 1 calc R U
C201 C 0.7970(8) 0.1152(5) 0.8248(8) 0.074(5) Uani 1 1 d D .
H201 H 0.7663 0.1404 0.7968 0.088 Uiso 1 1 calc R U
C202 C 0.8553(10) 0.0722(7) 0.8040(9) 0.119(8) Uani 1 1 d D .
H202 H 0.8616 0.0663 0.7616 0.143 Uiso 1 1 calc R U
C203 C 0.9047(11) 0.0373(9) 0.8429(10) 0.146(12) Uani 1 1 d D .
H203 H 0.9466 0.0086 0.8289 0.176 Uiso 1 1 calc R U
C204 C 0.8889(10) 0.0473(8) 0.9044(11) 0.148(12) Uani 1 1 d D .
H204 H 0.9217 0.0231 0.9320 0.178 Uiso 1 1 calc R U
C205 C 0.8310(10) 0.0884(6) 0.9296(8) 0.102(7) Uani 1 1 d D .
H205 H 0.8241 0.0935 0.9721 0.122 Uiso 1 1 calc R U
B1 B 0.5452(7) 0.3828(5) 0.7003(5) 0.024(2) Uani 1 1 d . .
H1A H 0.5048 0.3529 0.7191 0.028 Uiso 1 1 calc R U
H1B H 0.5767 0.3613 0.6673 0.028 Uiso 1 1 calc R U
B2 B 0.7655(7) 0.3241(5) 0.5228(5) 0.024(2) Uani 1 1 d . .
H2A H 0.7831 0.3679 0.5284 0.028 Uiso 1 1 calc R U
H2B H 0.8027 0.3054 0.4913 0.028 Uiso 1 1 calc R U
N1 N 0.4752(5) 0.5304(3) 0.6385(4) 0.030(2) Uani 1 1 d . .
N2 N 0.4952(5) 0.4385(3) 0.6746(3) 0.0253(17) Uani 1 1 d . .
N3 N 0.6089(5) 0.4069(3) 0.7478(3) 0.0240(18) Uani 1 1 d . .
N4 N 0.7069(5) 0.4675(3) 0.7860(3) 0.0230(18) Uani 1 1 d . .
N5 N 0.7712(5) 0.2696(3) 0.6787(3) 0.0244(18) Uani 1 1 d . .
N6 N 0.7753(5) 0.2881(3) 0.5834(3) 0.0222(17) Uani 1 1 d . .
N7 N 0.6704(5) 0.3211(3) 0.5028(3) 0.0234(18) Uani 1 1 d . .
N8 N 0.5326(5) 0.3304(3) 0.5123(3) 0.0221(17) Uani 1 1 d . .
P1 P 0.85567(15) 0.48686(9) 0.60606(12) 0.0203(5) Uani 1 1 d . .
Th1 Th 0.68932(2) 0.43109(2) 0.61101(2) 0.01778(9) Uani 1 1 d . .

loop_
_atom_site_aniso_label
_atom_site_aniso_U_11
_atom_site_aniso_U_22
_atom_site_aniso_U_33
_atom_site_aniso_U_23
_atom_site_aniso_U_13
_atom_site_aniso_U_12
C1 0.026(6) 0.017(5) 0.037(6) -0.004(4) 0.004(5) -0.002(4)
C2 0.026(5) 0.022(5) 0.015(5) 0.003(3) 0.002(4) 0.000(4)
C3 0.015(5) 0.024(5) 0.023(5) -0.005(4) -0.004(4) -0.004(4)
C4 0.015(5) 0.018(4) 0.021(5) 0.000(4) -0.001(4) 0.000(4)
C5 0.024(6) 0.040(6) 0.053(7) 0.004(5) 0.019(6) 0.004(5)
C6 0.025(6) 0.042(6) 0.033(6) 0.003(5) 0.006(5) -0.002(5)
C7 0.046(7) 0.027(5) 0.015(5) -0.003(4) 0.001(5) -0.008(5)
C8 0.052(7) 0.029(5) 0.014(5) -0.002(4) 0.000(4) -0.008(5)
C9 0.036(7) 0.021(5) 0.032(6) 0.001(4) 0.000(5) 0.013(5)
C10 0.028(6) 0.018(4) 0.031(5) -0.001(3) 0.006(5) 0.002(4)
C11 0.032(6) 0.025(5) 0.021(5) -0.012(4) -0.003(4) 0.002(4)
C12 0.033(6) 0.040(6) 0.025(6) -0.012(4) -0.006(5) 0.007(5)
C13 0.027(5) 0.026(4) 0.030(6) 0.003(5) 0.009(5) 0.006(4)
C14 0.029(6) 0.034(6) 0.020(6) 0.005(4) 0.005(4) 0.016(5)
C15 0.036(6) 0.026(5) 0.028(6) -0.002(4) 0.005(5) 0.005(5)
C16 0.043(7) 0.024(5) 0.030(6) 0.002(4) 0.011(5) 0.020(5)
C17 0.038(6) 0.040(6) 0.021(6) 0.000(4) 0.003(5) 0.020(5)
C18 0.030(6) 0.033(5) 0.029(6) -0.005(4) 0.002(5) 0.018(5)
C19 0.037(6) 0.036(5) 0.028(6) 0.006(4) 0.005(5) 0.008(5)
C20 0.063(8) 0.033(6) 0.039(7) 0.004(5) 0.011(6) 0.019(6)
C21 0.045(7) 0.045(6) 0.039(6) -0.003(6) 0.002(5) 0.000(6)
C22 0.031(6) 0.018(5) 0.014(5) 0.004(4) -0.003(4) -0.009(4)
C23 0.044(7) 0.031(5) 0.009(5) 0.004(4) -0.001(4) -0.004(5)
C24 0.039(6) 0.046(7) 0.023(5) 0.004(5) -0.002(5) -0.010(5)
C25 0.051(8) 0.042(6) 0.020(6) 0.001(5) -0.006(5) -0.020(6)
C26 0.071(10) 0.026(5) 0.018(5) 0.005(4) -0.002(6) -0.007(6)
C27 0.038(6) 0.026(5) 0.016(5) 0.001(4) -0.002(4) 0.001(5)
C28 0.032(6) 0.044(7) 0.029(6) 0.009(5) -0.003(5) 0.000(5)
C29 0.073(10) 0.053(7) 0.049(8) -0.001(6) 0.005(7) -0.033(7)
C30 0.054(7) 0.033(6) 0.019(5) -0.002(4) -0.004(5) 0.004(5)
C31 0.028(6) 0.017(5) 0.023(5) 0.002(4) 0.000(4) 0.005(4)
C32 0.025(6) 0.022(4) 0.027(6) 0.004(4) -0.005(4) 0.004(4)
C33 0.024(6) 0.025(5) 0.037(6) 0.004(4) -0.007(5) 0.001(4)
C34 0.034(6) 0.031(5) 0.023(6) -0.002(4) -0.001(4) 0.002(5)
C35 0.033(6) 0.026(5) 0.029(5) 0.005(4) 0.001(5) -0.003(5)
C36 0.032(5) 0.019(4) 0.026(5) 0.005(4) -0.003(5) 0.001(5)
C37 0.027(6) 0.038(6) 0.040(6) 0.006(5) 0.000(5) 0.007(5)
C38 0.053(8) 0.045(7) 0.024(6) 0.000(5) -0.002(5) -0.004(6)
C39 0.037(6) 0.039(6) 0.023(6) 0.008(4) -0.002(5) -0.007(5)
C40 0.024(6) 0.031(5) 0.027(6) -0.009(4) -0.004(4) -0.002(4)
C41 0.026(6) 0.033(5) 0.024(5) -0.011(4) -0.004(4) -0.004(4)
C42 0.028(6) 0.044(6) 0.034(6) -0.015(5) -0.006(5) -0.006(4)
C43 0.022(6) 0.040(6) 0.039(7) -0.017(5) -0.008(5) 0.001(5)
C44 0.025(6) 0.040(5) 0.041(6) -0.013(5) -0.012(5) 0.008(5)
C45 0.033(6) 0.029(5) 0.031(6) -0.007(4) -0.011(5) -0.002(5)
C46 0.035(6) 0.035(5) 0.023(5) -0.002(5) -0.002(5) -0.007(4)
C47 0.030(6) 0.073(7) 0.051(7) -0.020(6) -0.006(7) 0.003(6)
C48 0.046(7) 0.032(6) 0.046(7) 0.004(5) 0.001(5) 0.016(6)
C49 0.017(5) 0.032(5) 0.018(5) -0.003(4) -0.001(4) -0.007(4)
C50 0.018(5) 0.029(5) 0.028(6) -0.004(4) -0.002(4) -0.002(4)
C51 0.028(6) 0.025(5) 0.035(6) -0.006(4) 0.000(5) 0.001(4)
C52 0.027(5) 0.042(6) 0.031(6) -0.008(5) 0.011(4) -0.005(5)
C53 0.033(6) 0.032(5) 0.022(6) 0.002(4) 0.008(5) -0.008(5)
C54 0.021(5) 0.028(5) 0.028(6) 0.001(4) -0.006(4) -0.007(4)
C55 0.016(5) 0.018(4) 0.038(7) -0.009(4) -0.002(4) 0.005(4)
C56 0.048(7) 0.055(7) 0.038(6) -0.007(6) 0.026(6) 0.006(5)
C57 0.029(5) 0.026(5) 0.018(5) 0.000(4) 0.010(4) -0.005(4)
C67 0.023(5) 0.011(4) 0.022(5) 0.001(3) 0.004(4) 0.001(4)
C68 0.021(5) 0.024(4) 0.012(5) 0.004(3) -0.004(4) 0.004(4)
C69 0.040(6) 0.014(4) 0.013(5) -0.001(3) 0.003(4) 0.002(4)
C70 0.028(6) 0.028(5) 0.016(5) -0.007(4) -0.003(4) 0.001(4)
C71 0.036(6) 0.026(5) 0.029(6) -0.005(4) 0.010(4) -0.013(4)
C72 0.039(6) 0.032(5) 0.026(5) 0.000(5) 0.008(6) -0.012(4)
C73 0.059(8) 0.026(5) 0.030(6) 0.004(4) -0.007(5) -0.004(5)
C74 0.035(6) 0.023(4) 0.031(6) 0.000(4) 0.003(5) -0.005(4)
C75 0.023(5) 0.021(4) 0.015(5) 0.002(4) 0.006(4) -0.003(4)
C76 0.027(6) 0.019(4) 0.015(5) 0.003(4) 0.001(4) 0.002(4)
C77 0.046(7) 0.023(5) 0.017(5) 0.003(4) 0.004(4) -0.006(5)
C78 0.029(6) 0.034(5) 0.019(5) 0.000(4) -0.004(4) -0.005(5)
C79 0.027(6) 0.029(5) 0.017(5) 0.006(4) 0.001(4) 0.003(4)
C80 0.041(6) 0.017(4) 0.023(5) 0.002(4) 0.009(4) 0.000(4)
C100 0.058(14) 0.57(7) 0.18(3) -0.25(4) 0.037(18) -0.01(3)
C101 0.128(18) 0.098(13) 0.138(19) -0.056(12) 0.098(17) -0.036(14)
C102 0.112(16) 0.079(11) 0.132(17) 0.006(10) 0.016(14) 0.038(12)
C103 0.097(15) 0.20(3) 0.15(2) 0.022(18) 0.056(16) 0.008(17)
C104 0.081(15) 0.19(2) 0.19(3) 0.04(2) -0.034(16) -0.007(17)
C105 0.24(3) 0.18(2) 0.078(16) -0.031(14) -0.006(19) 0.14(2)
C200 0.085(12) 0.051(8) 0.120(15) 0.027(10) -0.031(12) -0.012(7)
C201 0.047(9) 0.052(8) 0.121(14) 0.042(8) 0.018(10) 0.002(7)
C202 0.105(13) 0.052(8) 0.20(2) 0.025(12) 0.098(14) 0.025(10)
C203 0.082(14) 0.065(11) 0.29(3) 0.067(17) 0.101(19) 0.015(10)
C204 0.025(9) 0.082(14) 0.34(4) 0.057(19) -0.019(15) -0.007(9)
C205 0.078(13) 0.053(9) 0.175(19) 0.023(10) -0.046(13) 0.001(9)
B1 0.021(6) 0.028(6) 0.023(6) -0.002(4) 0.008(5) -0.009(5)
B2 0.020(6) 0.023(6) 0.028(7) -0.004(5) 0.007(5) 0.003(5)
N1 0.027(5) 0.030(5) 0.033(5) 0.002(4) 0.002(4) 0.009(4)
N2 0.025(4) 0.019(4) 0.032(4) 0.001(4) -0.001(4) -0.004(4)
N3 0.028(5) 0.021(4) 0.023(5) -0.001(3) 0.003(4) 0.004(3)
N4 0.034(5) 0.020(4) 0.015(4) 0.001(3) -0.001(4) 0.000(4)
N5 0.028(4) 0.024(4) 0.021(5) 0.000(3) -0.001(4) 0.014(3)
N6 0.019(4) 0.027(4) 0.021(4) 0.002(3) 0.003(3) 0.003(3)
N7 0.023(5) 0.026(4) 0.021(4) 0.000(3) -0.003(3) -0.005(3)
N8 0.019(4) 0.020(4) 0.027(5) -0.006(3) 0.000(4) -0.001(3)
P1 0.0233(12) 0.0193(11) 0.0183(13) 0.0004(11) 0.0007(12) -0.0014(9)
Th1 0.01997(15) 0.01811(14) 0.01526(15) -0.00055(14) 0.00133(15) -0.00058(15)

loop_
_atom_type_symbol
_atom_type_description
_atom_type_scat_dispersion_real
_atom_type_scat_dispersion_imag
_atom_type_scat_source
C C 0.0033 0.0016 'International Tables Vol C Tables 4.2.6.8 and 6.1.1.4'
H H 0.0000 0.0000 'International Tables Vol C Tables 4.2.6.8 and 6.1.1.4'
B B 0.0013 0.0007 'International Tables Vol C Tables 4.2.6.8 and 6.1.1.4'
N N 0.0061 0.0033 'International Tables Vol C Tables 4.2.6.8 and 6.1.1.4'
P P 0.1023 0.0942 'International Tables Vol C Tables 4.2.6.8 and 6.1.1.4'
Th Th -7.2400 8.8979 'International Tables Vol C Tables 4.2.6.8 and 6.1.1.4'

loop_
_geom_angle_atom_site_label_1
_geom_angle_atom_site_label_2
_geom_angle_atom_site_label_3
_geom_angle
N1 C1 N2 103.4(8)
N1 C1 Th1 153.2(7)
N2 C1 Th1 103.4(6)
N3 C2 N4 105.3(7)
N3 C2 Th1 104.0(5)
N4 C2 Th1 150.0(6)
N5 C3 N6 104.6(7)
N5 C3 Th1 148.9(6)
N6 C3 Th1 106.0(5)
N7 C4 N8 104.1(7)
N7 C4 Th1 108.5(5)
N8 C4 Th1 147.1(6)
C6 C5 N1 106.2(9)
C6 C5 H5 126.9
N1 C5 H5 126.9
C5 C6 N2 108.4(9)
C5 C6 H6 125.8
N2 C6 H6 125.8
C8 C7 N3 106.6(8)
C8 C7 H7 126.7
N3 C7 H7 126.7
C7 C8 N4 107.4(8)
C7 C8 H8 126.3
N4 C8 H8 126.3
C10 C9 N5 107.0(8)
C10 C9 H9 126.5
N5 C9 H9 126.5
C9 C10 N6 106.6(8)
C9 C10 H10 126.7
N6 C10 H10 126.7
C12 C11 N7 107.6(8)
C12 C11 H11 126.2
N7 C11 H11 126.2
C11 C12 N8 107.6(9)
C11 C12 H12 126.2
N8 C12 H12 126.2
C18 C13 C14 122.2(8)
C18 C13 N1 120.4(9)
C14 C13 N1 117.3(9)
C15 C14 C13 118.4(9)
C15 C14 C19 119.5(9)
C13 C14 C19 122.0(9)
C14 C15 C16 120.2(9)
C14 C15 H15 119.9
C16 C15 H15 119.9
C17 C16 C15 119.3(9)
C17 C16 C20 120.9(10)
C15 C16 C20 119.8(10)
C16 C17 C18 121.4(10)
C16 C17 H17 119.3
C18 C17 H17 119.3
C13 C18 C17 118.3(9)
C13 C18 C21 121.5(9)
C17 C18 C21 119.9(9)
C14 C19 H19A 109.5
C14 C19 H19B 109.5
H19A C19 H19B 109.5
C14 C19 H19C 109.5
H19A C19 H19C 109.5
H19B C19 H19C 109.5
C16 C20 H20A 109.5
C16 C20 H20B 109.5
H20A C20 H20B 109.5
C16 C20 H20C 109.5
H20A C20 H20C 109.5
H20B C20 H20C 109.5
C18 C21 H21A 109.5
C18 C21 H21B 109.5
H21A C21 H21B 109.5
C18 C21 H21C 109.5
H21A C21 H21C 109.5
H21B C21 H21C 109.5
C27 C22 C23 122.2(9)
C27 C22 N4 118.8(9)
C23 C22 N4 118.9(8)
C24 C23 C22 117.9(9)
C24 C23 C28 120.5(10)
C22 C23 C28 121.5(9)
C23 C24 C25 122.1(10)
C23 C24 H24 119.0
C25 C24 H24 119.0
C26 C25 C24 117.7(9)
C26 C25 C29 121.5(10)
C24 C25 C29 120.7(11)
C25 C26 C27 122.3(9)
C25 C26 H26 118.9
C27 C26 H26 118.9
C22 C27 C26 117.4(9)
C22 C27 C30 124.0(9)
C26 C27 C30 118.5(9)
C23 C28 H28A 109.5
C23 C28 H28B 109.5
H28A C28 H28B 109.5
C23 C28 H28C 109.5
H28A C28 H28C 109.5
H28B C28 H28C 109.5
C25 C29 H29A 109.5
C25 C29 H29B 109.5
H29A C29 H29B 109.5
C25 C29 H29C 109.5
H29A C29 H29C 109.5
H29B C29 H29C 109.5
C27 C30 H30A 109.5
C27 C30 H30B 109.5
H30A C30 H30B 109.5
C27 C30 H30C 109.5
H30A C30 H30C 109.5
H30B C30 H30C 109.5
C36 C31 C32 122.6(9)
C36 C31 N5 118.8(8)
C32 C31 N5 118.4(8)
C31 C32 C33 117.6(9)
C31 C32 C37 120.8(9)
C33 C32 C37 121.5(9)
C34 C33 C32 121.5(9)
C34 C33 H33 119.3
C32 C33 H33 119.3
C35 C34 C33 118.6(9)
C35 C34 C38 121.6(10)
C33 C34 C38 119.9(9)
C34 C35 C36 122.2(10)
C34 C35 H35 118.9
C36 C35 H35 118.9
C31 C36 C35 117.3(9)
C31 C36 C39 122.6(8)
C35 C36 C39 120.1(9)
C32 C37 H37A 109.5
C32 C37 H37B 109.5
H37A C37 H37B 109.5
C32 C37 H37C 109.5
H37A C37 H37C 109.5
H37B C37 H37C 109.5
C34 C38 H38A 109.5
C34 C38 H38B 109.5
H38A C38 H38B 109.5
C34 C38 H38C 109.5
H38A C38 H38C 109.5
H38B C38 H38C 109.5
C36 C39 H39A 109.5
C36 C39 H39B 109.5
H39A C39 H39B 109.5
C36 C39 H39C 109.5
H39A C39 H39C 109.5
H39B C39 H39C 109.5
C45 C40 C41 121.4(9)
C45 C40 N8 120.8(9)
C41 C40 N8 117.5(8)
C42 C41 C40 117.9(9)
C42 C41 C46 120.6(9)
C40 C41 C46 121.5(9)
C43 C42 C41 121.7(10)
C43 C42 H42 119.2
C41 C42 H42 119.2
C44 C43 C42 119.6(10)
C44 C43 C47 119.4(10)
C42 C43 C47 121.0(10)
C43 C44 C45 121.0(10)
C43 C44 H44 119.5
C45 C44 H44 119.5
C40 C45 C44 118.0(10)
C40 C45 C48 119.7(9)
C44 C45 C48 122.3(9)
C41 C46 H46A 109.5
C41 C46 H46B 109.5
H46A C46 H46B 109.5
C41 C46 H46C 109.5
H46A C46 H46C 109.5
H46B C46 H46C 109.5
C43 C47 H47A 109.5
C43 C47 H47B 109.5
H47A C47 H47B 109.5
C43 C47 H47C 109.5
H47A C47 H47C 109.5
H47B C47 H47C 109.5
C45 C48 H48A 109.5
C45 C48 H48B 109.5
H48A C48 H48B 109.5
C45 C48 H48C 109.5
H48A C48 H48C 109.5
H48B C48 H48C 109.5
C50 C49 C54 117.4(8)
C50 C49 P1 116.5(7)
C54 C49 P1 125.9(7)
C51 C50 C49 120.9(9)
C51 C50 C55 119.3(8)
C49 C50 C55 119.7(8)
C50 C51 C52 122.9(9)
C50 C51 H51 118.6
C52 C51 H51 118.6
C51 C52 C53 115.7(8)
C51 C52 C56 122.7(10)
C53 C52 C56 121.6(9)
C54 C53 C52 123.6(9)
C54 C53 H53 118.2
C52 C53 H53 118.2
C53 C54 C49 119.3(8)
C53 C54 C57 117.1(8)
C49 C54 C57 123.3(8)
C50 C55 H55A 109.5
C50 C55 H55B 109.5
H55A C55 H55B 109.5
C50 C55 H55C 109.5
H55A C55 H55C 109.5
H55B C55 H55C 109.5
C52 C56 H56A 109.5
C52 C56 H56B 109.5
H56A C56 H56B 109.5
C52 C56 H56C 109.5
H56A C56 H56C 109.5
H56B C56 H56C 109.5
C54 C57 H57A 109.5
C54 C57 H57B 109.5
H57A C57 H57B 109.5
C54 C57 H57C 109.5
H57A C57 H57C 109.5
H57B C57 H57C 109.5
C75 C67 C68 120.1(7)
C75 C67 P1 124.4(6)
C68 C67 P1 114.3(6)
C75 C67 Th1 84.3(5)
C68 C67 Th1 122.2(6)
P1 C67 Th1 76.0(3)
C67 C68 C69 116.1(7)
C67 C68 H68A 108.3
C69 C68 H68A 108.3
C67 C68 H68B 108.3
C69 C68 H68B 108.3
H68A C68 H68B 107.4
C70 C69 C74 119.1(8)
C70 C69 C68 120.0(7)
C74 C69 C68 120.9(9)
C69 C70 C71 118.7(9)
C69 C70 H70 120.6
C71 C70 H70 120.6
C72 C71 C70 122.2(9)
C72 C71 H71 118.9
C70 C71 H71 118.9
C71 C72 C73 118.9(9)
C71 C72 H72 120.5
C73 C72 H72 120.5
C72 C73 C74 120.3(9)
C72 C73 H73 119.8
C74 C73 H73 119.8
C73 C74 C69 120.7(9)
C73 C74 H74 119.6
C69 C74 H74 119.6
C80 C75 C67 124.2(8)
C80 C75 C76 114.1(8)
C67 C75 C76 121.6(8)
C80 C75 Th1 130.3(6)
C67 C75 Th1 66.4(4)
C76 C75 Th1 74.5(5)
C77 C76 C75 123.0(8)
C77 C76 Th1 127.3(6)
C75 C76 Th1 76.9(5)
C77 C76 H76 118.5
C75 C76 H76 118.5
Th1 C76 H76 66.6
C78 C77 C76 120.7(9)
C78 C77 H77 119.7
C76 C77 H77 119.7
C77 C78 C79 118.3(9)
C77 C78 H78 120.8
C79 C78 H78 120.8
C80 C79 C78 121.3(8)
C80 C79 H79 119.3
C78 C79 H79 119.3
C79 C80 C75 122.6(8)
C79 C80 H80 118.7
C75 C80 H80 118.7
C101 C100 C105 103.0(13)
C101 C100 H100 128.5
C105 C100 H100 128.5
C100 C101 C102 129.5(15)
C100 C101 H101 115.3
C102 C101 H101 115.3
C103 C102 C101 125.0(18)
C103 C102 H102 117.5
C101 C102 H102 117.5
C102 C103 C104 108.5(18)
C102 C103 H103 125.7
C104 C103 H103 125.7
C103 C104 C105 123.2(18)
C103 C104 H104 118.4
C105 C104 H104 118.4
C100 C105 C104 130.7(16)
C100 C105 H105 114.6
C104 C105 H105 114.6
C201 C200 C205 121.8(16)
C201 C200 H200 119.1
C205 C200 H200 119.1
C202 C201 C200 119.9(15)
C202 C201 H201 120.1
C200 C201 H201 120.1
C203 C202 C201 121.9(18)
C203 C202 H202 119.0
C201 C202 H202 119.0
C202 C203 C204 115.1(19)
C202 C203 H203 122.5
C204 C203 H203 122.5
C205 C204 C203 127.2(19)
C205 C204 H204 116.4
C203 C204 H204 116.4
C204 C205 C200 114.0(17)
C204 C205 H205 123.0
C200 C205 H205 123.0
N3 B1 N2 108.1(7)
N3 B1 Th1 81.8(5)
N2 B1 Th1 82.5(5)
N3 B1 H1A 110.1
N2 B1 H1A 110.1
Th1 B1 H1A 157.6
N3 B1 H1B 110.1
N2 B1 H1B 110.1
Th1 B1 H1B 49.2
H1A B1 H1B 108.4
N7 B2 N6 108.6(8)
N7 B2 H2A 110.0
N6 B2 H2A 110.0
N7 B2 H2B 110.0
N6 B2 H2B 110.0
H2A B2 H2B 108.4
C1 N1 C5 111.5(8)
C1 N1 C13 127.0(8)
C5 N1 C13 120.7(8)
C1 N2 C6 110.4(8)
C1 N2 B1 121.7(8)
C6 N2 B1 126.7(8)
C2 N3 C7 110.3(8)
C2 N3 B1 121.2(8)
C7 N3 B1 127.7(8)
C8 N4 C2 110.3(7)
C8 N4 C22 123.1(7)
C2 N4 C22 125.9(7)
C3 N5 C9 111.0(8)
C3 N5 C31 128.6(7)
C9 N5 C31 120.4(7)
C3 N6 C10 110.7(7)
C3 N6 B2 121.7(7)
C10 N6 B2 127.5(7)
C4 N7 C11 110.6(7)
C4 N7 B2 120.3(7)
C11 N7 B2 127.8(8)
C4 N8 C12 110.0(7)
C4 N8 C40 125.5(7)
C12 N8 C40 124.3(8)
C67 P1 C49 114.6(4)
C67 P1 Th1 65.6(3)
C49 P1 Th1 117.9(3)
C67 Th1 C4 129.9(3)
C67 Th1 C2 95.5(2)
C4 Th1 C2 131.9(3)
C67 Th1 C1 93.7(3)
C4 Th1 C1 90.4(3)
C2 Th1 C1 68.8(3)
C67 Th1 C3 131.5(3)
C4 Th1 C3 75.6(2)
C2 Th1 C3 85.9(3)
C1 Th1 C3 130.7(3)
C67 Th1 P1 38.47(19)
C4 Th1 P1 130.63(19)
C2 Th1 P1 93.74(19)
C1 Th1 P1 128.83(19)
C3 Th1 P1 92.98(18)
C67 Th1 C76 53.3(2)
C4 Th1 C76 76.8(2)
C2 Th1 C76 146.9(2)
C1 Th1 C76 99.4(3)
C3 Th1 C76 121.8(3)
P1 Th1 C76 69.15(18)
C67 Th1 C75 29.3(2)
C4 Th1 C75 101.9(2)
C2 Th1 C75 118.3(2)
C1 Th1 C75 85.6(3)
C3 Th1 C75 143.1(3)
P1 Th1 C75 60.21(18)
C76 Th1 C75 28.6(2)
C67 Th1 B1 135.1(3)
C4 Th1 B1 82.6(3)
C2 Th1 B1 50.3(3)
C1 Th1 B1 50.7(3)
C3 Th1 B1 80.4(3)
P1 Th1 B1 143.6(2)
C76 Th1 B1 143.6(3)
C75 Th1 B1 136.3(3)

loop_
_geom_bond_atom_site_label_1
_geom_bond_atom_site_label_2
_geom_bond_distance
C1 N1 1.374(11)
C1 N2 1.378(11)
C1 Th1 2.726(9)
C2 N3 1.362(11)
C2 N4 1.371(10)
C2 Th1 2.702(8)
C3 N5 1.348(11)
C3 N6 1.358(11)
C3 Th1 2.780(9)
C4 N7 1.358(11)
C4 N8 1.379(11)
C4 Th1 2.691(8)
C5 C6 1.331(13)
C5 N1 1.396(12)
C5 H5 0.9500
C6 N2 1.387(12)
C6 H6 0.9500
C7 C8 1.358(13)
C7 N3 1.399(11)
C7 H7 0.9500
C8 N4 1.384(11)
C8 H8 0.9500
C9 C10 1.340(12)
C9 N5 1.383(11)
C9 H9 0.9500
C10 N6 1.387(10)
C10 H10 0.9500
C11 C12 1.323(13)
C11 N7 1.382(11)
C11 H11 0.9500
C12 N8 1.380(11)
C12 H12 0.9500
C13 C18 1.374(14)
C13 C14 1.382(14)
C13 N1 1.466(11)
C14 C15 1.391(13)
C14 C19 1.505(13)
C15 C16 1.389(13)
C15 H15 0.9500
C16 C17 1.383(14)
C16 C20 1.520(13)
C17 C18 1.377(13)
C17 H17 0.9500
C18 C21 1.523(14)
C19 H19A 0.9800
C19 H19B 0.9800
C19 H19C 0.9800
C20 H20A 0.9800
C20 H20B 0.9800
C20 H20C 0.9800
C21 H21A 0.9800
C21 H21B 0.9800
C21 H21C 0.9800
C22 C27 1.389(13)
C22 C23 1.391(13)
C22 N4 1.437(11)
C23 C24 1.392(13)
C23 C28 1.478(13)
C24 C25 1.404(14)
C24 H24 0.9500
C25 C26 1.378(16)
C25 C29 1.498(14)
C26 C27 1.413(13)
C26 H26 0.9500
C27 C30 1.492(13)
C28 H28A 0.9800
C28 H28B 0.9800
C28 H28C 0.9800
C29 H29A 0.9800
C29 H29B 0.9800
C29 H29C 0.9800
C30 H30A 0.9800
C30 H30B 0.9800
C30 H30C 0.9800
C31 C36 1.373(14)
C31 C32 1.391(13)
C31 N5 1.466(11)
C32 C33 1.386(13)
C32 C37 1.504(13)
C33 C34 1.384(13)
C33 H33 0.9500
C34 C35 1.373(13)
C34 C38 1.525(14)
C35 C36 1.391(12)
C35 H35 0.9500
C36 C39 1.508(13)
C37 H37A 0.9800
C37 H37B 0.9800
C37 H37C 0.9800
C38 H38A 0.9800
C38 H38B 0.9800
C38 H38C 0.9800
C39 H39A 0.9800
C39 H39B 0.9800
C39 H39C 0.9800
C40 C45 1.380(13)
C40 C41 1.400(13)
C40 N8 1.426(12)
C41 C42 1.391(13)
C41 C46 1.519(12)
C42 C43 1.370(13)
C42 H42 0.9500
C43 C44 1.368(14)
C43 C47 1.547(14)
C44 C45 1.413(14)
C44 H44 0.9500
C45 C48 1.507(14)
C46 H46A 0.9800
C46 H46B 0.9800
C46 H46C 0.9800
C47 H47A 0.9800
C47 H47B 0.9800
C47 H47C 0.9800
C48 H48A 0.9800
C48 H48B 0.9800
C48 H48C 0.9800
C49 C50 1.423(12)
C49 C54 1.425(12)
C49 P1 1.837(9)
C50 C51 1.373(13)
C50 C55 1.491(13)
C51 C52 1.403(14)
C51 H51 0.9500
C52 C53 1.407(14)
C52 C56 1.511(13)
C53 C54 1.387(13)
C53 H53 0.9500
C54 C57 1.517(12)
C55 H55A 0.9800
C55 H55B 0.9800
C55 H55C 0.9800
C56 H56A 0.9800
C56 H56B 0.9800
C56 H56C 0.9800
C57 H57A 0.9800
C57 H57B 0.9800
C57 H57C 0.9800
C67 C75 1.429(12)
C67 C68 1.525(11)
C67 P1 1.827(9)
C67 Th1 2.674(8)
C68 C69 1.547(12)
C68 H68A 0.9900
C68 H68B 0.9900
C69 C70 1.385(13)
C69 C74 1.385(12)
C70 C71 1.399(12)
C70 H70 0.9500
C71 C72 1.358(13)
C71 H71 0.9500
C72 C73 1.371(14)
C72 H72 0.9500
C73 C74 1.388(12)
C73 H73 0.9500
C74 H74 0.9500
C75 C80 1.426(12)
C75 C76 1.429(12)
C75 Th1 2.905(8)
C76 C77 1.391(12)
C76 Th1 2.874(9)
C76 H76 0.9500
C77 C78 1.370(12)
C77 H77 0.9500
C78 C79 1.409(12)
C78 H78 0.9500
C79 C80 1.368(13)
C79 H79 0.9500
C80 H80 0.9500
C100 C101 1.394(13)
C100 C105 1.397(14)
C100 H100 0.9500
C101 C102 1.415(12)
C101 H101 0.9500
C102 C103 1.393(12)
C102 H102 0.9500
C103 C104 1.397(13)
C103 H103 0.9500
C104 C105 1.422(13)
C104 H104 0.9500
C105 H105 0.9500
C200 C201 1.395(12)
C200 C205 1.398(12)
C200 H200 0.9500
C201 C202 1.374(11)
C201 H201 0.9500
C202 C203 1.374(13)
C202 H202 0.9500
C203 C204 1.397(13)
C203 H203 0.9500
C204 C205 1.378(12)
C204 H204 0.9500
C205 H205 0.9500
B1 N3 1.532(13)
B1 N2 1.538(12)
B1 Th1 3.157(10)
B1 H1A 0.9900
B1 H1B 0.9900
B2 N7 1.540(13)
B2 N6 1.553(13)
B2 H2A 0.9900
B2 H2B 0.9900
P1 Th1 2.849(2)
